data_7103247
loop_
_publ_author_name
'Li, Mian'
'Li, Zhen'
'Li, Dan'

_publ_section_title
;
 Unprecedented cationic copper(I)-iodide aggregates trapped in "click"
 formation of anionic-tetrazolate-based coordination polymers.
;
_journal_issue 29
_journal_name_full 'Chemical communications (Cambridge, England)'
_journal_page_first 3390
_journal_page_last 3392
_journal_paper_doi 10.1039/b803636e
_journal_year 2008
_chemical_formula_sum 'C7 H9 Cu5 I N13'
_chemical_formula_weight 719.87
_chemical_name_systematic
;
?
;
_space_group_IT_number 12
_symmetry_cell_setting monoclinic
_symmetry_space_group_name_Hall '-C 2y'
_symmetry_space_group_name_H-M 'C 1 2/m 1'
_atom_sites_solution_hydrogens geom
_atom_sites_solution_primary direct
_atom_sites_solution_secondary difmap
_audit_creation_method SHELXL-97
_cell_angle_alpha 90.00
_cell_angle_beta 92.241(3)
_cell_angle_gamma 90.00
_cell_formula_units_Z 4
_cell_length_a 8.8201(17)
_cell_length_b 14.300(3)
_cell_length_c 13.556(3)
_cell_measurement_reflns_used 1988
_cell_measurement_temperature 293(2)
_cell_measurement_theta_max 26.79
_cell_measurement_theta_min 2.72
_cell_volume 1708.5(6)
_computing_cell_refinement 'SAINT (Bruker, 2002)'
_computing_data_collection 'SMART (Bruker, 2002)'
_computing_data_reduction SAINT
_computing_molecular_graphics 'XP, Ver. 6.10, Bruker AXS Inc., 2000.'
_computing_publication_material SHELXL-97
_computing_structure_refinement 'SHELXL-97 (Sheldrick, 1997)'
_computing_structure_solution 'SHELXS-97 (Sheldrick, 1990)'
_diffrn_ambient_temperature 293(2)
_diffrn_measured_fraction_theta_full 0.999
_diffrn_measured_fraction_theta_max 0.999
_diffrn_measurement_device_type 'Bruker APEX area-dectector diffractometer'
_diffrn_measurement_method '\f and \w-scan'
_diffrn_radiation_monochromator graphite
_diffrn_radiation_source 'fine-focus sealed tube'
_diffrn_radiation_type MoK\a
_diffrn_radiation_wavelength 0.71073
_diffrn_reflns_av_R_equivalents 0.0430
_diffrn_reflns_av_sigmaI/netI 0.0479
_diffrn_reflns_limit_h_max 10
_diffrn_reflns_limit_h_min -8
_diffrn_reflns_limit_k_max 15
_diffrn_reflns_limit_k_min -16
_diffrn_reflns_limit_l_max 16
_diffrn_reflns_limit_l_min -12
_diffrn_reflns_number 4572
_diffrn_reflns_theta_full 25.00
_diffrn_reflns_theta_max 25.00
_diffrn_reflns_theta_min 1.50
_diffrn_standards_decay_% 0
_diffrn_standards_interval_count 0
_diffrn_standards_interval_time 0
_diffrn_standards_number 0
_exptl_absorpt_coefficient_mu 7.953
_exptl_absorpt_correction_T_max 0.2620
_exptl_absorpt_correction_T_min 0.1673
_exptl_absorpt_correction_type multi-scan
_exptl_absorpt_process_details 'SADABS (Bruker, 2002)'
_exptl_crystal_colour yellowish-brown
_exptl_crystal_density_diffrn 2.799
_exptl_crystal_density_method 'not measured'
_exptl_crystal_description block
_exptl_crystal_F_000 1360
_exptl_crystal_size_max 0.35
_exptl_crystal_size_mid 0.25
_exptl_crystal_size_min 0.23
_refine_diff_density_max 1.958
_refine_diff_density_min -0.872
_refine_diff_density_rms 0.197
_refine_ls_extinction_method none
_refine_ls_goodness_of_fit_ref 1.071
_refine_ls_hydrogen_treatment constr
_refine_ls_matrix_type full
_refine_ls_number_parameters 126
_refine_ls_number_reflns 1570
_refine_ls_number_restraints 0
_refine_ls_restrained_S_all 1.071
_refine_ls_R_factor_all 0.0399
_refine_ls_R_factor_gt 0.0360
_refine_ls_shift/su_max 0.001
_refine_ls_shift/su_mean 0.000
_refine_ls_structure_factor_coef Fsqd
_refine_ls_weighting_details 'calc w=1/[\s^2^(Fo^2^)+(0.0523P)^2^+2.7141P] where P=(Fo^2^+2Fc^2^)/3'
_refine_ls_weighting_scheme calc
_refine_ls_wR_factor_gt 0.0899
_refine_ls_wR_factor_ref 0.0947
_reflns_number_gt 1422
_reflns_number_total 1570
_reflns_threshold_expression >2sigma(I)
_cod_data_source_file b803636e.txt
_cod_data_source_block complex2
_cod_depositor_comments
;
The following automatic conversions were performed:
'_exptl_absorpt_correction_type' value 'Multi-scan' changed to
'multi-scan' according to
'/home/saulius/struct/CIF-dictionaries/cif_core.dic' dictionary named
'cif_core.dic' version 2.4.1 from 2010-06-29.

Automatic conversion script
Id: cif_fix_enum 1527 2010-12-29 10:47:43Z saulius 
;
_cod_original_sg_symbol_H-M C2/m
_cod_database_code 7103247

loop_
_symmetry_equiv_pos_as_xyz
'x, y, z'
'-x, y, -z'
'x+1/2, y+1/2, z'
'-x+1/2, y+1/2, -z'
'-x, -y, -z'
'x, -y, z'
'-x+1/2, -y+1/2, -z'
'x+1/2, -y+1/2, z'

loop_
_atom_site_label
_atom_site_type_symbol
_atom_site_fract_x
_atom_site_fract_y
_atom_site_fract_z
_atom_site_U_iso_or_equiv
_atom_site_adp_type
_atom_site_occupancy
_atom_site_symmetry_multiplicity
_atom_site_calc_flag
_atom_site_refinement_flags
_atom_site_disorder_assembly
_atom_site_disorder_group
Cu1 Cu 0.08898(11) 0.5000 0.40873(7) 0.0277(3) Uani 1 2 d S . .
Cu2 Cu 0.18646(7) 0.37937(5) 0.76177(5) 0.0296(2) Uani 1 1 d . . .
Cu3 Cu 0.52396(7) 0.28730(5) 0.89640(5) 0.0302(2) Uani 1 1 d . . .
I1 I 0.21894(5) 0.5000 0.58723(3) 0.02536(19) Uani 1 2 d S . .
N1 N -0.0325(4) 0.3542(3) 0.7429(3) 0.0205(9) Uani 1 1 d . . .
N2 N -0.0828(4) 0.2772(3) 0.7833(3) 0.0216(9) Uani 1 1 d . . .
N3 N -0.2135(5) 0.2510(3) 0.7364(3) 0.0246(10) Uani 1 1 d . . .
N4 N -0.1294(5) 0.3810(3) 0.6701(3) 0.0213(9) Uani 1 1 d . . .
N5 N 0.3409(5) 0.4542(3) 0.8351(3) 0.0234(9) Uani 1 1 d . . .
N6 N 0.4785(5) 0.4236(3) 0.8666(3) 0.0266(10) Uani 1 1 d . . .
N7 N 0.6986(5) 0.2556(3) 0.9799(4) 0.0270(11) Uani 0.50 1 d P . .
C1 C -0.2404(6) 0.3163(4) 0.6684(4) 0.0241(11) Uani 1 1 d . . .
C2 C -0.3741(7) 0.3172(5) 0.5986(5) 0.0422(16) Uani 1 1 d . . .
H2A H -0.4068 0.2542 0.5858 0.063 Uiso 1 1 calc R . .
H2B H -0.3472 0.3462 0.5379 0.063 Uiso 1 1 calc R . .
H2C H -0.4549 0.3517 0.6270 0.063 Uiso 1 1 calc R . .
C3 C 0.5621(8) 0.5000 0.8835(5) 0.0233(16) Uani 1 2 d S . .
C4 C 0.7236(9) 0.5000 0.9153(7) 0.0346(19) Uani 1 2 d S . .
H4A H 0.7830 0.4767 0.8628 0.052 Uiso 0.50 1 calc PR . .
H4B H 0.7382 0.4607 0.9723 0.052 Uiso 0.50 1 calc PR . .
H4C H 0.7549 0.5626 0.9315 0.052 Uiso 0.50 1 calc PR . .
C5 C 0.6986(5) 0.2556(3) 0.9799(4) 0.0270(11) Uani 0.50 1 d P . .

loop_
_atom_site_aniso_label
_atom_site_aniso_U_11
_atom_site_aniso_U_22
_atom_site_aniso_U_33
_atom_site_aniso_U_23
_atom_site_aniso_U_13
_atom_site_aniso_U_12
Cu1 0.0312(5) 0.0182(5) 0.0330(6) 0.000 -0.0079(4) 0.000
Cu2 0.0186(4) 0.0215(4) 0.0477(5) -0.0037(3) -0.0119(3) -0.0019(2)
Cu3 0.0290(4) 0.0217(4) 0.0382(4) -0.0033(3) -0.0188(3) 0.0054(3)
I1 0.0221(3) 0.0298(3) 0.0239(3) 0.000 -0.0038(2) 0.000
N1 0.016(2) 0.017(2) 0.028(2) 0.0035(18) -0.0069(18) -0.0006(17)
N2 0.016(2) 0.019(2) 0.029(2) 0.0037(18) -0.0072(18) -0.0034(16)
N3 0.019(2) 0.021(2) 0.033(3) 0.0054(18) -0.0096(19) -0.0060(18)
N4 0.016(2) 0.019(2) 0.028(2) 0.0032(17) -0.0093(18) -0.0016(16)
N5 0.019(2) 0.018(2) 0.033(3) 0.0037(19) -0.0108(19) 0.0011(17)
N6 0.022(2) 0.018(2) 0.039(3) 0.0000(19) -0.013(2) 0.0015(18)
N7 0.029(3) 0.024(3) 0.028(3) -0.005(2) 0.004(2) 0.001(2)
C1 0.018(2) 0.023(3) 0.030(3) 0.003(2) -0.010(2) -0.002(2)
C2 0.027(3) 0.048(4) 0.050(4) 0.022(3) -0.020(3) -0.015(3)
C3 0.024(4) 0.020(4) 0.025(4) 0.000 -0.007(3) 0.000
C4 0.022(4) 0.026(4) 0.055(6) 0.000 -0.007(4) 0.000
C5 0.029(3) 0.024(3) 0.028(3) -0.005(2) 0.004(2) 0.001(2)

loop_
_atom_type_symbol
_atom_type_description
_atom_type_scat_dispersion_real
_atom_type_scat_dispersion_imag
_atom_type_scat_source
C C 0.0033 0.0016 'International Tables Vol C Tables 4.2.6.8 and 6.1.1.4'
H H 0.0000 0.0000 'International Tables Vol C Tables 4.2.6.8 and 6.1.1.4'
N N 0.0061 0.0033 'International Tables Vol C Tables 4.2.6.8 and 6.1.1.4'
Cu Cu 0.3201 1.2651 'International Tables Vol C Tables 4.2.6.8 and 6.1.1.4'
I I -0.4742 1.8119 'International Tables Vol C Tables 4.2.6.8 and 6.1.1.4'

loop_
_geom_angle_atom_site_label_1
_geom_angle_atom_site_label_2
_geom_angle_atom_site_label_3
_geom_angle
_geom_angle_site_symmetry_1
_geom_angle_site_symmetry_3
_geom_angle_publ_flag
N4 Cu1 N4 112.3(3) 2_556 5_566 ?
N4 Cu1 I1 113.62(12) 2_556 . ?
N4 Cu1 I1 113.62(12) 5_566 . ?
N4 Cu1 I1 101.84(12) 2_556 5_566 ?
N4 Cu1 I1 101.84(12) 5_566 5_566 ?
I1 Cu1 I1 112.35(4) . 5_566 ?
N4 Cu1 Cu1 122.77(13) 2_556 5_566 ?
N4 Cu1 Cu1 122.77(13) 5_566 5_566 ?
I1 Cu1 Cu1 57.48(3) . 5_566 ?
I1 Cu1 Cu1 54.87(3) 5_566 5_566 ?
N5 Cu2 N1 144.99(18) . . ?
N5 Cu2 N3 106.18(16) . 8 ?
N1 Cu2 N3 103.46(17) . 8 ?
N5 Cu2 I1 89.99(13) . . ?
N1 Cu2 I1 97.35(12) . . ?
N3 Cu2 I1 109.48(12) 8 . ?
N7 Cu3 N2 133.20(19) . 8 ?
N7 Cu3 N6 119.32(19) . . ?
N2 Cu3 N6 102.00(17) 8 . ?
N7 Cu3 Cu3 64.44(15) . 2_657 ?
N2 Cu3 Cu3 132.26(13) 8 2_657 ?
N6 Cu3 Cu3 99.23(13) . 2_657 ?
Cu1 I1 Cu1 67.65(4) . 5_566 ?
Cu1 I1 Cu2 133.11(2) . 6_565 ?
Cu1 I1 Cu2 81.69(2) 5_566 6_565 ?
Cu1 I1 Cu2 133.11(2) . . ?
Cu1 I1 Cu2 81.69(2) 5_566 . ?
Cu2 I1 Cu2 71.54(3) 6_565 . ?
N2 N1 N4 109.4(4) . . ?
N2 N1 Cu2 116.3(3) . . ?
N4 N1 Cu2 129.7(3) . . ?
N1 N2 N3 109.4(4) . . ?
N1 N2 Cu3 123.5(3) . 8_455 ?
N3 N2 Cu3 127.2(3) . 8_455 ?
C1 N3 N2 105.0(4) . . ?
C1 N3 Cu2 132.4(3) . 8_455 ?
N2 N3 Cu2 121.8(3) . 8_455 ?
N1 N4 C1 105.0(4) . . ?
N1 N4 Cu1 120.3(3) . 5_566 ?
C1 N4 Cu1 134.7(3) . 5_566 ?
N5 N5 N6 109.0(2) 6_565 . ?
N5 N5 Cu2 122.90(11) 6_565 . ?
N6 N5 Cu2 125.5(3) . . ?
C3 N6 N5 105.9(4) . . ?
C3 N6 Cu3 130.5(4) . . ?
N5 N6 Cu3 123.0(3) . . ?
C5 N7 N7 0.0(7) 7_657 7_657 ?
C5 N7 Cu3 172.8(7) 7_657 . ?
N7 N7 Cu3 172.8(7) 7_657 . ?
N3 C1 N4 111.2(4) . . ?
N3 C1 C2 124.4(5) . . ?
N4 C1 C2 124.4(5) . . ?
C1 C2 H2A 109.5 . . ?
C1 C2 H2B 109.5 . . ?
H2A C2 H2B 109.5 . . ?
C1 C2 H2C 109.5 . . ?
H2A C2 H2C 109.5 . . ?
H2B C2 H2C 109.5 . . ?
N6 C3 N6 110.1(6) . 6_565 ?
N6 C3 C4 124.9(3) . . ?
N6 C3 C4 124.9(3) 6_565 . ?
C3 C4 H4A 109.5 . . ?
C3 C4 H4B 109.5 . . ?
H4A C4 H4B 109.5 . . ?
C3 C4 H4C 109.5 . . ?
H4A C4 H4C 109.5 . . ?
H4B C4 H4C 109.5 . . ?

loop_
_geom_bond_atom_site_label_1
_geom_bond_atom_site_label_2
_geom_bond_distance
_geom_bond_site_symmetry_2
_geom_bond_publ_flag
Cu1 N4 2.048(4) 2_556 ?
Cu1 N4 2.048(4) 5_566 ?
Cu1 I1 2.6367(11) . ?
Cu1 I1 2.7186(12) 5_566 ?
Cu1 Cu1 2.982(2) 5_566 ?
Cu2 N5 1.971(4) . ?
Cu2 N1 1.972(4) . ?
Cu2 N3 2.097(4) 8 ?
Cu2 I1 2.9512(9) . ?
Cu3 N7 1.929(5) . ?
Cu3 N2 1.993(4) 8 ?
Cu3 N6 2.028(4) . ?
Cu3 Cu3 2.8567(15) 2_657 ?
I1 Cu1 2.7186(12) 5_566 ?
I1 Cu2 2.9512(9) 6_565 ?
N1 N2 1.315(6) . ?
N1 N4 1.336(6) . ?
N2 N3 1.348(6) . ?
N2 Cu3 1.993(4) 8_455 ?
N3 C1 1.326(7) . ?
N3 Cu2 2.097(4) 8_455 ?
N4 C1 1.347(6) . ?
N4 Cu1 2.048(4) 5_566 ?
N5 N5 1.309(8) 6_565 ?
N5 N6 1.344(6) . ?
N6 C3 1.332(6) . ?
N7 C5 1.053(10) 7_657 ?
N7 N7 1.053(10) 7_657 ?
C1 C2 1.483(8) . ?
C2 H2A 0.9600 . ?
C2 H2B 0.9600 . ?
C2 H2C 0.9600 . ?
C3 N6 1.332(6) 6_565 ?
C3 C4 1.472(10) . ?
C4 H4A 0.9600 . ?
C4 H4B 0.9600 . ?
C4 H4C 0.9600 . ?

loop_
_geom_torsion_atom_site_label_1
_geom_torsion_atom_site_label_2
_geom_torsion_atom_site_label_3
_geom_torsion_atom_site_label_4
_geom_torsion
_geom_torsion_site_symmetry_1
_geom_torsion_site_symmetry_2
_geom_torsion_site_symmetry_3
_geom_torsion_site_symmetry_4
_geom_torsion_publ_flag
N4 Cu1 I1 Cu1 -114.95(13) 2_556 . . 5_566 ?
N4 Cu1 I1 Cu1 114.95(13) 5_566 . . 5_566 ?
I1 Cu1 I1 Cu1 0.0 5_566 . . 5_566 ?
N4 Cu1 I1 Cu2 -168.15(13) 2_556 . . 6_565 ?
N4 Cu1 I1 Cu2 61.75(14) 5_566 . . 6_565 ?
I1 Cu1 I1 Cu2 -53.20(3) 5_566 . . 6_565 ?
Cu1 Cu1 I1 Cu2 -53.20(3) 5_566 . . 6_565 ?
N4 Cu1 I1 Cu2 -61.75(14) 2_556 . . . ?
N4 Cu1 I1 Cu2 168.15(13) 5_566 . . . ?
I1 Cu1 I1 Cu2 53.20(3) 5_566 . . . ?
Cu1 Cu1 I1 Cu2 53.20(3) 5_566 . . . ?
N5 Cu2 I1 Cu1 179.61(12) . . . . ?
N1 Cu2 I1 Cu1 -34.72(13) . . . . ?
N3 Cu2 I1 Cu1 72.41(13) 8 . . . ?
N5 Cu2 I1 Cu1 -131.94(12) . . . 5_566 ?
N1 Cu2 I1 Cu1 13.73(12) . . . 5_566 ?
N3 Cu2 I1 Cu1 120.86(12) 8 . . 5_566 ?
N5 Cu2 I1 Cu2 -47.98(12) . . . 6_565 ?
N1 Cu2 I1 Cu2 97.69(12) . . . 6_565 ?
N3 Cu2 I1 Cu2 -155.18(12) 8 . . 6_565 ?
N5 Cu2 N1 N2 -103.4(4) . . . . ?
N3 Cu2 N1 N2 43.9(4) 8 . . . ?
I1 Cu2 N1 N2 156.0(3) . . . . ?
N5 Cu2 N1 N4 103.5(5) . . . . ?
N3 Cu2 N1 N4 -109.2(4) 8 . . . ?
I1 Cu2 N1 N4 2.9(4) . . . . ?
N4 N1 N2 N3 1.0(5) . . . . ?
Cu2 N1 N2 N3 -157.3(3) . . . . ?
N4 N1 N2 Cu3 -179.1(3) . . . 8_455 ?
Cu2 N1 N2 Cu3 22.5(5) . . . 8_455 ?
N1 N2 N3 C1 -1.4(6) . . . . ?
Cu3 N2 N3 C1 178.7(4) 8_455 . . . ?
N1 N2 N3 Cu2 169.9(3) . . . 8_455 ?
Cu3 N2 N3 Cu2 -10.0(6) 8_455 . . 8_455 ?
N2 N1 N4 C1 -0.2(5) . . . . ?
Cu2 N1 N4 C1 154.3(4) . . . . ?
N2 N1 N4 Cu1 179.2(3) . . . 5_566 ?
Cu2 N1 N4 Cu1 -26.3(6) . . . 5_566 ?
N1 Cu2 N5 N5 -57.0(3) . . . 6_565 ?
N3 Cu2 N5 N5 156.20(14) 8 . . 6_565 ?
I1 Cu2 N5 N5 45.88(9) . . . 6_565 ?
N1 Cu2 N5 N6 143.2(4) . . . . ?
N3 Cu2 N5 N6 -3.6(5) 8 . . . ?
I1 Cu2 N5 N6 -113.9(4) . . . . ?
N5 N5 N6 C3 -1.2(5) 6_565 . . . ?
Cu2 N5 N6 C3 160.9(4) . . . . ?
N5 N5 N6 Cu3 171.5(2) 6_565 . . . ?
Cu2 N5 N6 Cu3 -26.3(6) . . . . ?
N7 Cu3 N6 C3 11.0(6) . . . . ?
N2 Cu3 N6 C3 -146.3(6) 8 . . . ?
Cu3 Cu3 N6 C3 76.8(6) 2_657 . . . ?
N7 Cu3 N6 N5 -159.8(4) . . . . ?
N2 Cu3 N6 N5 42.9(4) 8 . . . ?
Cu3 Cu3 N6 N5 -94.0(4) 2_657 . . . ?
N2 Cu3 N7 C5 103(5) 8 . . 7_657 ?
N6 Cu3 N7 C5 -46(5) . . . 7_657 ?
Cu3 Cu3 N7 C5 -132(5) 2_657 . . 7_657 ?
N2 Cu3 N7 N7 103(5) 8 . . 7_657 ?
N6 Cu3 N7 N7 -46(5) . . . 7_657 ?
Cu3 Cu3 N7 N7 -132(5) 2_657 . . 7_657 ?
N2 N3 C1 N4 1.3(6) . . . . ?
Cu2 N3 C1 N4 -168.6(4) 8_455 . . . ?
N2 N3 C1 C2 -179.5(5) . . . . ?
Cu2 N3 C1 C2 10.6(9) 8_455 . . . ?
N1 N4 C1 N3 -0.7(6) . . . . ?
Cu1 N4 C1 N3 -180.0(4) 5_566 . . . ?
N1 N4 C1 C2 -179.9(6) . . . . ?
Cu1 N4 C1 C2 0.8(9) 5_566 . . . ?
N5 N6 C3 N6 2.1(8) . . . 6_565 ?
Cu3 N6 C3 N6 -169.9(2) . . . 6_565 ?
N5 N6 C3 C4 -177.3(7) . . . . ?
Cu3 N6 C3 C4 10.7(11) . . . . ?
